data_1574834
loop_
_publ_author_name
'Nguyen, Tri Minh'
'Tawfik, Sherif Abdulkader'
'Tran, Truyen'
'Gupta, Sunil'
'Rana, Santu'
'Venkatesh, Svetha'

_publ_section_title
;
 The search for superionic solid-state electrolytes using a
 physics-informed generative model.
;
_journal_issue 17
_journal_name_full 'Materials horizons'
_journal_page_first 6945
_journal_page_last 6955
_journal_paper_doi 10.1039/d5mh00767d
_journal_volume 12
_journal_year 2025
_chemical_formula_structural LiCl
_chemical_formula_sum 'Cl8 Li8'
_space_group_IT_number 1
_space_group_name_Hall 'P 1'
_space_group_name_H-M_alt 'P 1'
_symmetry_Int_Tables_number 1
_symmetry_space_group_name_H-M 'P 1'
_audit_update_record
;
2025-04-08 deposited with the CCDC.	2025-06-06 downloaded from the CCDC.
;
_cell_angle_alpha 89.99927848
_cell_angle_beta 90.00644045
_cell_angle_gamma 90.00017317
_cell_formula_units_Z 8
_cell_length_a 6.96677839
_cell_length_b 6.19546740
_cell_length_c 7.80744572
_cell_volume 336.988
_cod_data_source_file d5mh00767d3.cif
_cod_data_source_block LiCl_CCDC1
_cod_depositor_comments 'Adding full bibliography for 1574820--1574854.cif.'
_cod_original_cell_volume 336.98847094
_cod_original_formula_sum 'Li8 Cl8'
_cod_database_code 1574834

loop_
_symmetry_equiv_pos_site_id
_symmetry_equiv_pos_as_xyz
1 'x, y, z'

loop_
_atom_site_type_symbol
_atom_site_label
_atom_site_symmetry_multiplicity
_atom_site_fract_x
_atom_site_fract_y
_atom_site_fract_z
_atom_site_occupancy
Li Li0 1 0.41058732 0.33215822 0.63087579 1
Li Li1 1 0.41057273 0.16782005 0.13088287 1
Li Li2 1 0.91055977 0.16781418 0.36911976 1
Li Li3 1 0.08943466 0.66782294 0.13086730 1
Li Li4 1 0.58942642 0.83218353 0.86912143 1
Li Li5 1 0.08943963 0.83219230 0.63088085 1
Li Li6 1 0.91056863 0.33217462 0.86913688 1
Li Li7 1 0.58941107 0.66783843 0.36913028 1
Cl Cl8 1 0.58673353 0.28122056 0.37230630 1
Cl Cl9 1 0.58674588 0.21875567 0.87228244 1
Cl Cl10 1 0.08675484 0.21872419 0.62770023 1
Cl Cl11 1 0.91325131 0.71874704 0.87230953 1
Cl Cl12 1 0.41325202 0.78124037 0.12771539 1
Cl Cl13 1 0.91324613 0.78126909 0.37229417 1
Cl Cl14 1 0.08674618 0.28125598 0.12768479 1
Cl Cl15 1 0.41326989 0.71878283 0.62769199 1
